data_7063649
loop_
_publ_author_name
'Behera, Pradyota Kumar'
'Pradhan, Amit Kumar'
'Rout, Laxmidhar'

_publ_section_title
;
 Practical synthesis of thio-cotarnine analogues
;
_journal_issue 10
_journal_name_full 'New Journal of Chemistry'
_journal_page_first 4119
_journal_page_last 4123
_journal_paper_doi 10.1039/D5NJ00005J
_journal_volume 49
_journal_year 2025
_chemical_formula_moiety 'C18 H19 N O3 S'
_chemical_formula_sum 'C18 H19 N O3 S'
_chemical_formula_weight 329.40
_space_group_crystal_system monoclinic
_space_group_IT_number 14
_space_group_name_Hall '-P 2yn'
_space_group_name_H-M_alt 'P 1 21/n 1'
_atom_sites_solution_hydrogens geom
_audit_creation_date 2024-01-11
_audit_creation_method
;
Olex2 1.5-alpha
(compiled 2021.06.29 svn.r12e2184c for OlexSys, GUI svn.r6374)
;
_audit_update_record
;
2024-08-16 deposited with the CCDC.	2025-02-11 downloaded from the CCDC.
;
_cell_angle_alpha 90
_cell_angle_beta 90.804(2)
_cell_angle_gamma 90
_cell_formula_units_Z 4
_cell_length_a 10.9365(5)
_cell_length_b 7.9877(3)
_cell_length_c 19.0534(9)
_cell_measurement_reflns_used 9714
_cell_measurement_temperature 299.0
_cell_measurement_theta_max 27.19
_cell_measurement_theta_min 2.16
_cell_volume 1664.29(13)
_computing_cell_refinement 'SAINT V8.40B (?, 2016)'
_computing_data_reduction 'SAINT V8.40B (?, 2016)'
_computing_molecular_graphics 'Olex2 1.5-alpha (Dolomanov et al., 2009)'
_computing_publication_material 'Olex2 1.5-alpha (Dolomanov et al., 2009)'
_computing_structure_refinement 'SHELXL 2018/3 (Sheldrick, 2015)'
_computing_structure_solution 'SHELXT 2018/2 (Sheldrick, 2018)'
_diffrn_ambient_temperature 299.00
_diffrn_measured_fraction_theta_full 1.000
_diffrn_measured_fraction_theta_max 0.999
_diffrn_measurement_device_type 'Bruker APEX-II CCD'
_diffrn_measurement_method '\f and \w scans'
_diffrn_radiation_type MoK\a
_diffrn_radiation_wavelength 0.71073
_diffrn_reflns_av_R_equivalents 0.0602
_diffrn_reflns_av_unetI/netI 0.0260
_diffrn_reflns_Laue_measured_fraction_full 1.000
_diffrn_reflns_Laue_measured_fraction_max 0.999
_diffrn_reflns_limit_h_max 14
_diffrn_reflns_limit_h_min -14
_diffrn_reflns_limit_k_max 10
_diffrn_reflns_limit_k_min -10
_diffrn_reflns_limit_l_max 24
_diffrn_reflns_limit_l_min -24
_diffrn_reflns_number 60807
_diffrn_reflns_point_group_measured_fraction_full 1.000
_diffrn_reflns_point_group_measured_fraction_max 0.999
_diffrn_reflns_theta_full 25.242
_diffrn_reflns_theta_max 27.525
_diffrn_reflns_theta_min 2.134
_diffrn_standards_number 0
_exptl_absorpt_coefficient_mu 0.209
_exptl_absorpt_correction_T_max 0.7456
_exptl_absorpt_correction_T_min 0.6642
_exptl_absorpt_correction_type none
_exptl_absorpt_process_details
;
SADABS-2016/2 (Bruker,2016/2) was used for absorption correction.
wR2(int) was 0.1263 before and 0.0776 after correction.
The Ratio of minimum to maximum transmission is 0.8908.
The \l/2 correction factor is Not present.
;
_exptl_crystal_colour 'metallic brownish brown'
_exptl_crystal_colour_lustre metallic
_exptl_crystal_colour_modifier brownish
_exptl_crystal_colour_primary brown
_exptl_crystal_density_diffrn 1.315
_exptl_crystal_description needle
_exptl_crystal_F_000 696
_exptl_crystal_size_max 0.08
_exptl_crystal_size_mid 0.06
_exptl_crystal_size_min 0.04
_refine_diff_density_max 1.124
_refine_diff_density_min -0.771
_refine_diff_density_rms 0.195
_refine_ls_extinction_method none
_refine_ls_goodness_of_fit_ref 1.251
_refine_ls_hydrogen_treatment constr
_refine_ls_matrix_type full
_refine_ls_number_parameters 210
_refine_ls_number_reflns 3838
_refine_ls_number_restraints 0
_refine_ls_restrained_S_all 1.251
_refine_ls_R_factor_all 0.0840
_refine_ls_R_factor_gt 0.0739
_refine_ls_shift/su_max 0.001
_refine_ls_shift/su_mean 0.000
_refine_ls_structure_factor_coef Fsqd
_refine_ls_weighting_details 'w=1/[\s^2^(Fo^2^)+(0.1047P)^2^+0.1988P] where P=(Fo^2^+2Fc^2^)/3'
_refine_ls_weighting_scheme calc
_refine_ls_wR_factor_gt 0.1730
_refine_ls_wR_factor_ref 0.1827
_reflns_Friedel_coverage 0.000
_reflns_number_gt 3154
_reflns_number_total 3838
_reflns_threshold_expression 'I > 2\s(I)'
_cod_data_source_file d5nj00005j2.cif
_cod_data_source_block aks013a_0m_a
_cod_depositor_comments 'Adding full bibliography for 7063649.cif.'
_cod_database_code 7063649
_shelx_shelxl_version_number 2018/3
_shelx_space_group_comment
;
The symmetry employed for this shelxl refinement is uniquely defined
by the following loop, which should always be used as a source of
symmetry information in preference to the above space-group names.
They are only intended as comments.
;
_olex2_refinement_description
;
1. Fixed Uiso
 At 1.2 times of:
  All C(H) groups, All C(H,H) groups
 At 1.5 times of:
  All C(H,H,H) groups
2.a Ternary CH refined with riding coordinates:
 C11(H11)
2.b Secondary CH2 refined with riding coordinates:
 C7(H7A,H7B), C8(H8A,H8B), C17(H17A,H17B)
2.c Aromatic/amide H refined with riding coordinates:
 C2(H2), C1(H1), C16(H16), C5(H5), C3(H3), C4(H4)
2.d Idealised Me refined as rotating group:
 C12(H12A,H12B,H12C), C18(H18A,H18B,H18C)
;
_olex2_submission_special_instructions 'No special instructions were received'

loop_
_space_group_symop_operation_xyz
'x, y, z'
'-x+1/2, y+1/2, -z+1/2'
'-x, -y, -z'
'x-1/2, -y-1/2, z-1/2'

loop_
_atom_site_label
_atom_site_type_symbol
_atom_site_fract_x
_atom_site_fract_y
_atom_site_fract_z
_atom_site_U_iso_or_equiv
_atom_site_adp_type
_atom_site_occupancy
_atom_site_site_symmetry_order
_atom_site_calc_flag
_atom_site_refinement_flags_posn
_atom_site_refinement_flags_adp
_atom_site_refinement_flags_occupancy
_atom_site_disorder_assembly
_atom_site_disorder_group
S1 S 0.65545(4) 0.40604(6) 0.33948(2) 0.0493(2) Uani 1 1 d . . . . .
O1 O 0.66761(13) 0.41269(16) 0.51320(7) 0.0502(4) Uani 1 1 d . . . . .
O2 O 0.89133(14) 0.5136(2) 0.59537(8) 0.0659(4) Uani 1 1 d . . . . .
O3 O 1.00564(15) 0.7469(2) 0.56681(9) 0.0731(5) Uani 1 1 d . . . . .
N1 N 0.55501(15) 0.7300(2) 0.35399(8) 0.0487(4) Uani 1 1 d . . . . .
C10 C 0.71198(15) 0.6429(2) 0.43823(8) 0.0394(4) Uani 1 1 d . . . . .
C9 C 0.77964(17) 0.7860(2) 0.42253(9) 0.0448(4) Uani 1 1 d . . . . .
C11 C 0.60285(16) 0.5933(2) 0.39396(9) 0.0396(4) Uani 1 1 d . . . . .
H11 H 0.538701 0.554536 0.425471 0.047 Uiso 1 1 calc R U . . .
C7 C 0.6485(2) 0.8189(3) 0.31443(11) 0.0564(5) Uani 1 1 d . . . . .
H7A H 0.610160 0.903067 0.284779 0.068 Uiso 1 1 calc R U . . .
H7B H 0.691248 0.740695 0.284494 0.068 Uiso 1 1 calc R U . . .
C15 C 0.91305(18) 0.7257(3) 0.51813(11) 0.0516(5) Uani 1 1 d . . . . .
C6 C 0.51843(17) 0.2880(2) 0.33155(10) 0.0469(4) Uani 1 1 d . . . . .
C13 C 0.74404(16) 0.5416(2) 0.49617(9) 0.0413(4) Uani 1 1 d . . . . .
C2 C 0.3473(2) 0.1470(3) 0.38306(14) 0.0639(6) Uani 1 1 d . . . . .
H2 H 0.304949 0.114501 0.422805 0.077 Uiso 1 1 calc R U . . .
C1 C 0.45546(19) 0.2358(2) 0.39016(11) 0.0533(5) Uani 1 1 d . . . . .
H1 H 0.486120 0.260669 0.434729 0.064 Uiso 1 1 calc R U . . .
C16 C 0.88318(18) 0.8284(3) 0.46280(11) 0.0525(5) Uani 1 1 d . . . . .
H16 H 0.929795 0.922325 0.452447 0.063 Uiso 1 1 calc R U . . .
C14 C 0.84559(18) 0.5864(2) 0.53483(9) 0.0469(4) Uani 1 1 d . . . . .
C8 C 0.7380(2) 0.9010(3) 0.36411(11) 0.0559(5) Uani 1 1 d . . . . .
H8A H 0.700173 0.999340 0.384319 0.067 Uiso 1 1 calc R U . . .
H8B H 0.808701 0.937629 0.338076 0.067 Uiso 1 1 calc R U . . .
C12 C 0.4500(2) 0.6849(3) 0.31055(13) 0.0624(6) Uani 1 1 d . . . . .
H12A H 0.476580 0.620387 0.271102 0.094 Uiso 1 1 calc R U . . .
H12B H 0.409900 0.784756 0.294160 0.094 Uiso 1 1 calc R U . . .
H12C H 0.393948 0.619815 0.337671 0.094 Uiso 1 1 calc R U . . .
C18 C 0.7224(2) 0.2533(3) 0.52650(14) 0.0665(6) Uani 1 1 d . . . . .
H18A H 0.766710 0.218162 0.485943 0.100 Uiso 1 1 calc R U . . .
H18B H 0.659781 0.172886 0.536493 0.100 Uiso 1 1 calc R U . . .
H18C H 0.777481 0.261829 0.566007 0.100 Uiso 1 1 calc R U . . .
C5 C 0.4723(2) 0.2455(3) 0.26553(12) 0.0615(6) Uani 1 1 d . . . . .
H5 H 0.513853 0.277940 0.225497 0.074 Uiso 1 1 calc R U . . .
C3 C 0.3025(2) 0.1070(3) 0.31808(17) 0.0729(7) Uani 1 1 d . . . . .
H3 H 0.229792 0.047262 0.313504 0.087 Uiso 1 1 calc R U . . .
C17 C 0.9959(2) 0.6099(3) 0.61377(12) 0.0689(7) Uani 1 1 d . . . . .
H17A H 0.988843 0.650797 0.661479 0.083 Uiso 1 1 calc R U . . .
H17B H 1.068729 0.540893 0.611298 0.083 Uiso 1 1 calc R U . . .
C4 C 0.3651(2) 0.1551(3) 0.25924(15) 0.0741(7) Uani 1 1 d . . . . .
H4 H 0.334933 0.126589 0.214950 0.089 Uiso 1 1 calc R U . . .

loop_
_atom_site_aniso_label
_atom_site_aniso_U_11
_atom_site_aniso_U_22
_atom_site_aniso_U_33
_atom_site_aniso_U_23
_atom_site_aniso_U_13
_atom_site_aniso_U_12
S1 0.0447(3) 0.0538(3) 0.0495(3) -0.01038(19) 0.0052(2) 0.00203(19)
O1 0.0508(8) 0.0490(8) 0.0511(7) 0.0118(6) 0.0036(6) -0.0050(6)
O2 0.0660(9) 0.0792(11) 0.0521(8) 0.0132(8) -0.0186(7) -0.0045(8)
O3 0.0674(10) 0.0818(12) 0.0694(10) 0.0017(8) -0.0236(8) -0.0172(8)
N1 0.0510(9) 0.0485(9) 0.0466(8) 0.0051(7) -0.0041(7) 0.0048(7)
C10 0.0408(9) 0.0408(9) 0.0365(8) -0.0013(7) 0.0031(7) 0.0013(7)
C9 0.0508(10) 0.0410(9) 0.0426(9) -0.0006(7) 0.0039(8) -0.0014(7)
C11 0.0411(9) 0.0412(9) 0.0365(8) -0.0007(6) 0.0032(7) 0.0025(6)
C7 0.0686(13) 0.0547(12) 0.0458(10) 0.0133(9) -0.0017(9) -0.0018(10)
C15 0.0472(10) 0.0581(12) 0.0495(10) -0.0072(9) -0.0042(8) -0.0045(9)
C6 0.0478(10) 0.0425(9) 0.0503(10) -0.0078(8) -0.0032(8) 0.0062(8)
C13 0.0443(9) 0.0423(9) 0.0372(8) 0.0009(7) 0.0038(7) 0.0002(7)
C2 0.0608(12) 0.0459(11) 0.0853(16) -0.0030(11) 0.0111(11) -0.0017(10)
C1 0.0614(12) 0.0450(10) 0.0535(11) -0.0040(8) 0.0006(9) -0.0018(9)
C16 0.0532(11) 0.0484(11) 0.0557(11) -0.0011(8) 0.0023(9) -0.0116(9)
C14 0.0505(10) 0.0532(11) 0.0369(9) -0.0005(7) -0.0015(7) 0.0043(8)
C8 0.0665(13) 0.0464(11) 0.0547(11) 0.0102(8) 0.0021(10) -0.0059(9)
C12 0.0589(12) 0.0644(13) 0.0634(12) 0.0082(10) -0.0156(10) 0.0089(10)
C18 0.0799(15) 0.0466(12) 0.0729(14) 0.0114(10) -0.0025(12) 0.0017(10)
C5 0.0652(13) 0.0685(14) 0.0506(11) -0.0119(10) -0.0085(9) 0.0047(11)
C3 0.0520(12) 0.0575(13) 0.109(2) -0.0178(13) -0.0074(13) -0.0035(10)
C17 0.0627(14) 0.0935(18) 0.0500(11) -0.0061(11) -0.0140(10) -0.0021(12)
C4 0.0681(14) 0.0759(16) 0.0777(16) -0.0239(13) -0.0232(13) 0.0055(13)

loop_
_atom_type_symbol
_atom_type_description
_atom_type_scat_dispersion_real
_atom_type_scat_dispersion_imag
_atom_type_scat_source
C C 0.0033 0.0016 'International Tables Vol C Tables 4.2.6.8 and 6.1.1.4'
H H 0.0000 0.0000 'International Tables Vol C Tables 4.2.6.8 and 6.1.1.4'
N N 0.0061 0.0033 'International Tables Vol C Tables 4.2.6.8 and 6.1.1.4'
O O 0.0106 0.0060 'International Tables Vol C Tables 4.2.6.8 and 6.1.1.4'
S S 0.1246 0.1234 'International Tables Vol C Tables 4.2.6.8 and 6.1.1.4'

loop_
_geom_angle_atom_site_label_1
_geom_angle_atom_site_label_2
_geom_angle_atom_site_label_3
_geom_angle
_geom_angle_site_symmetry_1
_geom_angle_site_symmetry_3
_geom_angle_publ_flag
C6 S1 C11 101.61(8) . . ?
C13 O1 C18 117.18(16) . . ?
C14 O2 C17 105.06(17) . . ?
C15 O3 C17 105.64(17) . . ?
C11 N1 C7 113.12(15) . . ?
C11 N1 C12 113.32(16) . . ?
C12 N1 C7 112.33(16) . . ?
C9 C10 C11 120.91(15) . . ?
C9 C10 C13 120.73(16) . . ?
C13 C10 C11 118.36(15) . . ?
C10 C9 C16 120.49(17) . . ?
C10 C9 C8 120.06(17) . . ?
C16 C9 C8 119.38(17) . . ?
S1 C11 H11 108.0 . . ?
N1 C11 S1 114.81(12) . . ?
N1 C11 C10 112.33(15) . . ?
N1 C11 H11 108.0 . . ?
C10 C11 S1 105.52(11) . . ?
C10 C11 H11 108.0 . . ?
N1 C7 H7A 109.7 . . ?
N1 C7 H7B 109.7 . . ?
N1 C7 C8 109.93(16) . . ?
H7A C7 H7B 108.2 . . ?
C8 C7 H7A 109.7 . . ?
C8 C7 H7B 109.7 . . ?
O3 C15 C14 109.67(18) . . ?
C16 C15 O3 127.61(19) . . ?
C16 C15 C14 122.62(18) . . ?
C1 C6 S1 121.35(15) . . ?
C1 C6 C5 118.54(19) . . ?
C5 C6 S1 120.11(17) . . ?
O1 C13 C10 118.14(16) . . ?
O1 C13 C14 124.18(16) . . ?
C14 C13 C10 117.51(16) . . ?
C1 C2 H2 119.8 . . ?
C3 C2 H2 119.8 . . ?
C3 C2 C1 120.3(2) . . ?
C6 C1 C2 120.6(2) . . ?
C6 C1 H1 119.7 . . ?
C2 C1 H1 119.7 . . ?
C9 C16 H16 121.4 . . ?
C15 C16 C9 117.30(18) . . ?
C15 C16 H16 121.4 . . ?
C15 C14 O2 110.19(17) . . ?
C13 C14 O2 128.36(18) . . ?
C13 C14 C15 121.33(17) . . ?
C9 C8 H8A 109.0 . . ?
C9 C8 H8B 109.0 . . ?
C7 C8 C9 112.73(16) . . ?
C7 C8 H8A 109.0 . . ?
C7 C8 H8B 109.0 . . ?
H8A C8 H8B 107.8 . . ?
N1 C12 H12A 109.5 . . ?
N1 C12 H12B 109.5 . . ?
N1 C12 H12C 109.5 . . ?
H12A C12 H12B 109.5 . . ?
H12A C12 H12C 109.5 . . ?
H12B C12 H12C 109.5 . . ?
O1 C18 H18A 109.5 . . ?
O1 C18 H18B 109.5 . . ?
O1 C18 H18C 109.5 . . ?
H18A C18 H18B 109.5 . . ?
H18A C18 H18C 109.5 . . ?
H18B C18 H18C 109.5 . . ?
C6 C5 H5 119.9 . . ?
C4 C5 C6 120.2(2) . . ?
C4 C5 H5 119.9 . . ?
C2 C3 H3 120.1 . . ?
C2 C3 C4 119.8(2) . . ?
C4 C3 H3 120.1 . . ?
O2 C17 H17A 109.8 . . ?
O2 C17 H17B 109.8 . . ?
O3 C17 O2 109.25(17) . . ?
O3 C17 H17A 109.8 . . ?
O3 C17 H17B 109.8 . . ?
H17A C17 H17B 108.3 . . ?
C5 C4 H4 119.8 . . ?
C3 C4 C5 120.5(2) . . ?
C3 C4 H4 119.8 . . ?

loop_
_geom_bond_atom_site_label_1
_geom_bond_atom_site_label_2
_geom_bond_distance
_geom_bond_site_symmetry_2
_geom_bond_publ_flag
S1 C11 1.9137(17) . ?
S1 C6 1.775(2) . ?
O1 C13 1.368(2) . ?
O1 C18 1.428(3) . ?
O2 C14 1.379(2) . ?
O2 C17 1.419(3) . ?
O3 C15 1.374(2) . ?
O3 C17 1.418(3) . ?
N1 C11 1.426(2) . ?
N1 C7 1.463(3) . ?
N1 C12 1.452(3) . ?
C10 C9 1.397(3) . ?
C10 C11 1.505(2) . ?
C10 C13 1.409(2) . ?
C9 C16 1.400(3) . ?
C9 C8 1.509(3) . ?
C11 H11 0.9800 . ?
C7 H7A 0.9700 . ?
C7 H7B 0.9700 . ?
C7 C8 1.502(3) . ?
C15 C16 1.372(3) . ?
C15 C14 1.375(3) . ?
C6 C1 1.384(3) . ?
C6 C5 1.391(3) . ?
C13 C14 1.371(3) . ?
C2 H2 0.9300 . ?
C2 C1 1.385(3) . ?
C2 C3 1.363(4) . ?
C1 H1 0.9300 . ?
C16 H16 0.9300 . ?
C8 H8A 0.9700 . ?
C8 H8B 0.9700 . ?
C12 H12A 0.9600 . ?
C12 H12B 0.9600 . ?
C12 H12C 0.9600 . ?
C18 H18A 0.9600 . ?
C18 H18B 0.9600 . ?
C18 H18C 0.9600 . ?
C5 H5 0.9300 . ?
C5 C4 1.381(4) . ?
C3 H3 0.9300 . ?
C3 C4 1.377(4) . ?
C17 H17A 0.9700 . ?
C17 H17B 0.9700 . ?
C4 H4 0.9300 . ?

loop_
_geom_torsion_atom_site_label_1
_geom_torsion_atom_site_label_2
_geom_torsion_atom_site_label_3
_geom_torsion_atom_site_label_4
_geom_torsion
_geom_torsion_site_symmetry_1
_geom_torsion_site_symmetry_2
_geom_torsion_site_symmetry_3
_geom_torsion_site_symmetry_4
_geom_torsion_publ_flag
S1 C6 C1 C2 178.58(16) . . . . ?
S1 C6 C5 C4 -179.35(18) . . . . ?
O1 C13 C14 O2 1.0(3) . . . . ?
O1 C13 C14 C15 -174.59(17) . . . . ?
O3 C15 C16 C9 -176.14(19) . . . . ?
O3 C15 C14 O2 0.7(2) . . . . ?
O3 C15 C14 C13 177.02(18) . . . . ?
N1 C7 C8 C9 46.1(2) . . . . ?
C10 C9 C16 C15 -1.0(3) . . . . ?
C10 C9 C8 C7 -18.2(3) . . . . ?
C10 C13 C14 O2 176.21(18) . . . . ?
C10 C13 C14 C15 0.6(3) . . . . ?
C9 C10 C11 S1 105.58(16) . . . . ?
C9 C10 C11 N1 -20.2(2) . . . . ?
C9 C10 C13 O1 173.60(15) . . . . ?
C9 C10 C13 C14 -1.9(3) . . . . ?
C11 S1 C6 C1 -56.36(17) . . . . ?
C11 S1 C6 C5 123.91(17) . . . . ?
C11 N1 C7 C8 -64.9(2) . . . . ?
C11 C10 C9 C16 -178.11(16) . . . . ?
C11 C10 C9 C8 4.9(3) . . . . ?
C11 C10 C13 O1 -6.2(2) . . . . ?
C11 C10 C13 C14 178.37(16) . . . . ?
C7 N1 C11 S1 -70.20(18) . . . . ?
C7 N1 C11 C10 50.4(2) . . . . ?
C15 O3 C17 O2 -4.1(3) . . . . ?
C6 C5 C4 C3 0.3(4) . . . . ?
C13 C10 C9 C16 2.1(3) . . . . ?
C13 C10 C9 C8 -174.83(17) . . . . ?
C13 C10 C11 S1 -74.67(16) . . . . ?
C13 C10 C11 N1 159.54(15) . . . . ?
C2 C3 C4 C5 -0.8(4) . . . . ?
C1 C6 C5 C4 0.9(3) . . . . ?
C1 C2 C3 C4 0.0(4) . . . . ?
C16 C9 C8 C7 164.78(18) . . . . ?
C16 C15 C14 O2 -175.86(19) . . . . ?
C16 C15 C14 C13 0.5(3) . . . . ?
C14 O2 C17 O3 4.5(2) . . . . ?
C14 C15 C16 C9 -0.3(3) . . . . ?
C8 C9 C16 C15 175.94(18) . . . . ?
C12 N1 C11 S1 59.13(19) . . . . ?
C12 N1 C11 C10 179.70(16) . . . . ?
C12 N1 C7 C8 165.25(18) . . . . ?
C18 O1 C13 C10 132.96(19) . . . . ?
C18 O1 C13 C14 -51.9(3) . . . . ?
C5 C6 C1 C2 -1.7(3) . . . . ?
C3 C2 C1 C6 1.3(3) . . . . ?
C17 O2 C14 C15 -3.2(2) . . . . ?
C17 O2 C14 C13 -179.2(2) . . . . ?
C17 O3 C15 C16 178.4(2) . . . . ?
C17 O3 C15 C14 2.1(2) . . . . ?
